data_4102141
loop_
_publ_author_name
'Guohai Xu'
'Xiaoguang Zhang'
'Peng Guo'
'Chengling Pan'
'Hongjie Zhang'
'Cheng Wang'

_publ_section_title
;
 MnII-based MIL-53 Analogues: Synthesis Using Neutral Bridging \m2-Ligands
 and Application in Liquid-Phase Adsorption and Separation of C6-C8
 Aromatics
;
_journal_name_full 'Journal of the American Chemical Society'
_journal_page_first 3656
_journal_page_last 3657
_journal_paper_doi 10.1021/ja910818a
_journal_volume 132
_journal_year 2010
_chemical_formula_moiety 'C30 H28 Mn2 N2 O12'
_chemical_formula_sum 'C15 H14 Mn N O6'
_chemical_formula_weight 359.21
_chemical_name_systematic
;
 ?
;
_space_group_IT_number 15
_symmetry_cell_setting monoclinic
_symmetry_space_group_name_Hall '-C 2yc'
_symmetry_space_group_name_H-M 'C 1 2/c 1'
_atom_sites_solution_hydrogens geom
_atom_sites_solution_primary direct
_atom_sites_solution_secondary difmap
_audit_creation_method SHELXL-97
_cell_angle_alpha 90.00
_cell_angle_beta 125.495(2)
_cell_angle_gamma 90.00
_cell_formula_units_Z 8
_cell_length_a 17.627(3)
_cell_length_b 18.138(3)
_cell_length_c 12.564(2)
_cell_measurement_temperature 173(2)
_cell_measurement_theta_max 26.1
_cell_measurement_theta_min 2.0
_cell_volume 3270.5(9)
_computing_cell_refinement 'Bruker SMART'
_computing_data_collection 'Bruker SMART'
_computing_data_reduction 'Bruker SAINT software (Bruker, 1999)'
_computing_molecular_graphics 'SHELXTL-PLUS (Sheldrick, 1990)'
_computing_publication_material SHELXL-97
_computing_structure_refinement 'SHELXL-97 (Sheldrick, 1997)'
_computing_structure_solution 'SHELXS-97(Sheldrick, 1997)'
_diffrn_ambient_temperature 173(2)
_diffrn_measured_fraction_theta_full 0.980
_diffrn_measured_fraction_theta_max 0.980
_diffrn_measurement_device_type 'Bruker SMART APEX CCD'
_diffrn_measurement_method '\w scan'
_diffrn_radiation_monochromator graphite
_diffrn_radiation_source 'fine-focus sealed tube'
_diffrn_radiation_type MoK\a
_diffrn_radiation_wavelength 0.71073
_diffrn_reflns_av_R_equivalents 0.0380
_diffrn_reflns_av_sigmaI/netI 0.0448
_diffrn_reflns_limit_h_max 12
_diffrn_reflns_limit_h_min -21
_diffrn_reflns_limit_k_max 20
_diffrn_reflns_limit_k_min -22
_diffrn_reflns_limit_l_max 15
_diffrn_reflns_limit_l_min -14
_diffrn_reflns_number 8505
_diffrn_reflns_theta_full 26.10
_diffrn_reflns_theta_max 26.10
_diffrn_reflns_theta_min 1.99
_diffrn_standards_decay_% none
_diffrn_standards_interval_count none
_diffrn_standards_interval_time none
_diffrn_standards_number none
_exptl_absorpt_coefficient_mu 0.836
_exptl_absorpt_correction_T_max 0.814
_exptl_absorpt_correction_T_min 0.405
_exptl_absorpt_correction_type empirical
_exptl_absorpt_process_details SADABS
_exptl_crystal_colour red
_exptl_crystal_density_diffrn 1.459
_exptl_crystal_density_method 'not measured'
_exptl_crystal_description rod
_exptl_crystal_F_000 1472
_exptl_crystal_size_max 0.32
_exptl_crystal_size_mid 0.18
_exptl_crystal_size_min 0.15
_refine_diff_density_max 1.386
_refine_diff_density_min -0.559
_refine_diff_density_rms 0.121
_refine_ls_extinction_method none
_refine_ls_goodness_of_fit_ref 1.063
_refine_ls_hydrogen_treatment constr
_refine_ls_matrix_type full
_refine_ls_number_parameters 210
_refine_ls_number_reflns 3182
_refine_ls_number_restraints 0
_refine_ls_restrained_S_all 1.063
_refine_ls_R_factor_all 0.0736
_refine_ls_R_factor_gt 0.0548
_refine_ls_shift/su_max 0.000
_refine_ls_shift/su_mean 0.000
_refine_ls_structure_factor_coef Fsqd
_refine_ls_weighting_details 'calc w=1/[\s^2^(Fo^2^)+(0.0884P)^2^+9.7954P] where P=(Fo^2^+2Fc^2^)/3'
_refine_ls_weighting_scheme calc
_refine_ls_wR_factor_gt 0.1434
_refine_ls_wR_factor_ref 0.1599
_reflns_number_gt 2471
_reflns_number_total 3182
_reflns_threshold_expression >2sigma(I)
_cod_data_source_file ja910818a_si_002_06.cif
_cod_data_source_block 4eth
_cod_original_cell_volume 3270.4(9)
_cod_database_code 4102141

loop_
_symmetry_equiv_pos_as_xyz
'x, y, z'
'-x, y, -z+1/2'
'x+1/2, y+1/2, z'
'-x+1/2, y+1/2, -z+1/2'
'-x, -y, -z'
'x, -y, z-1/2'
'-x+1/2, -y+1/2, -z'
'x+1/2, -y+1/2, z-1/2'

loop_
_atom_site_label
_atom_site_type_symbol
_atom_site_fract_x
_atom_site_fract_y
_atom_site_fract_z
_atom_site_U_iso_or_equiv
_atom_site_adp_type
_atom_site_occupancy
_atom_site_symmetry_multiplicity
_atom_site_calc_flag
_atom_site_refinement_flags
_atom_site_disorder_assembly
_atom_site_disorder_group
C1 C 0.6612(3) 0.1716(2) 0.7316(4) 0.0271(8) Uani 1 1 d . . .
C2 C 0.6657(2) 0.10465(19) 0.6661(4) 0.0270(8) Uani 1 1 d . . .
C3 C 0.5902(3) 0.0849(2) 0.5411(4) 0.0436(12) Uani 1 1 d . . .
H3 H 0.5387 0.1159 0.4952 0.052 Uiso 1 1 calc R . .
C4 C 0.5909(3) 0.0196(2) 0.4842(4) 0.0435(12) Uani 1 1 d . . .
H4 H 0.5410 0.0081 0.3994 0.052 Uiso 1 1 calc R . .
C5 C 0.6658(3) -0.02870(19) 0.5533(4) 0.0277(8) Uani 1 1 d . . .
C6 C 0.7418(3) -0.0081(2) 0.6766(4) 0.0417(11) Uani 1 1 d . . .
H6 H 0.7932 -0.0392 0.7231 0.050 Uiso 1 1 calc R . .
C7 C 0.7420(3) 0.0579(2) 0.7307(4) 0.0423(11) Uani 1 1 d . . .
H7 H 0.7943 0.0714 0.8124 0.051 Uiso 1 1 calc R . .
C8 C 0.6613(2) -0.1023(2) 0.4937(4) 0.0285(8) Uani 1 1 d . . .
C9 C 0.9083(3) 0.0931(2) 1.1009(4) 0.0360(9) Uani 1 1 d . . .
H9 H 0.8747 0.0896 1.1366 0.043 Uiso 1 1 calc R . .
C10 C 0.9367(3) 0.0298(2) 1.0727(4) 0.0394(10) Uani 1 1 d . . .
H10 H 0.9232 -0.0159 1.0913 0.047 Uiso 1 1 calc R . .
C11 C 0.9854(2) 0.0335(2) 1.0166(4) 0.0299(9) Uani 1 1 d . . .
C12 C 1.0030(3) 0.1035(3) 0.9916(6) 0.0468(12) Uani 1 1 d . . .
H12 H 1.0348 0.1086 0.9534 0.056 Uiso 1 1 calc R . .
C13 C 0.9743(3) 0.1658(2) 1.0222(5) 0.0456(11) Uani 1 1 d . . .
H13 H 0.9868 0.2122 1.0045 0.055 Uiso 1 1 calc R . .
C14 C 0.7483(9) 0.3357(11) 0.6218(15) 0.215(9) Uani 1 1 d . . .
H14A H 0.7390 0.3864 0.5948 0.323 Uiso 1 1 calc R . .
H14B H 0.7109 0.3242 0.6524 0.323 Uiso 1 1 calc R . .
H14C H 0.7304 0.3045 0.5490 0.323 Uiso 1 1 calc R . .
C15 C 0.8476(11) 0.3235(9) 0.7282(16) 0.169(6) Uani 1 1 d . . .
H15A H 0.8875 0.3352 0.7007 0.203 Uiso 1 1 calc R . .
H15B H 0.8670 0.3520 0.8054 0.203 Uiso 1 1 calc R . .
N1 N 0.9287(2) 0.15932(16) 1.0773(3) 0.0275(7) Uani 1 1 d . . .
O1 O 0.58338(18) 0.20340(14) 0.6770(3) 0.0301(6) Uani 1 1 d . . .
O2 O 0.73496(18) 0.19256(14) 0.8374(3) 0.0321(6) Uani 1 1 d . . .
O3 O 0.59021(19) -0.11427(14) 0.3813(3) 0.0365(7) Uani 1 1 d . . .
O4 O 0.72906(18) -0.14635(13) 0.5631(3) 0.0304(6) Uani 1 1 d . . .
O5 O 0.90199(17) 0.21990(13) 1.1070(3) 0.0288(6) Uani 1 1 d . . .
O6 O 0.8474(7) 0.2459(5) 0.7503(8) 0.143(3) Uani 1 1 d . . .
H6A H 0.8125 0.2376 0.7722 0.214 Uiso 1 1 calc R . .
Mn1 Mn 0.5000 0.19610(4) 0.7500 0.0208(2) Uani 1 2 d S . .
Mn2 Mn 0.7500 0.2500 1.0000 0.0190(2) Uani 1 2 d S . .

loop_
_atom_site_aniso_label
_atom_site_aniso_U_11
_atom_site_aniso_U_22
_atom_site_aniso_U_33
_atom_site_aniso_U_23
_atom_site_aniso_U_13
_atom_site_aniso_U_12
C1 0.0252(18) 0.0223(17) 0.0231(18) -0.0022(14) 0.0079(16) -0.0009(14)
C2 0.0238(18) 0.0205(18) 0.0226(18) -0.0053(14) 0.0055(15) -0.0021(14)
C3 0.030(2) 0.034(2) 0.029(2) -0.0095(17) -0.0042(18) 0.0121(17)
C4 0.030(2) 0.029(2) 0.027(2) -0.0116(17) -0.0085(17) 0.0057(17)
C5 0.0223(17) 0.0193(18) 0.0240(18) -0.0039(14) 0.0035(15) -0.0005(14)
C6 0.0245(19) 0.036(2) 0.028(2) -0.0110(17) -0.0058(17) 0.0097(17)
C7 0.025(2) 0.035(2) 0.029(2) -0.0145(17) -0.0060(17) 0.0038(17)
C8 0.0232(18) 0.0192(17) 0.0253(18) -0.0025(14) 0.0039(16) -0.0027(14)
C9 0.042(2) 0.028(2) 0.037(2) -0.0003(17) 0.022(2) 0.0065(17)
C10 0.045(2) 0.025(2) 0.041(2) 0.0037(17) 0.021(2) 0.0101(18)
C11 0.0178(17) 0.0256(19) 0.0272(19) -0.0090(15) 0.0022(15) 0.0010(14)
C12 0.049(3) 0.033(2) 0.072(3) -0.017(2) 0.042(3) -0.010(2)
C13 0.048(3) 0.024(2) 0.068(3) -0.016(2) 0.036(3) -0.0100(18)
C14 0.100(9) 0.33(2) 0.157(12) -0.071(13) 0.041(9) 0.073(12)
C15 0.185(15) 0.178(13) 0.187(14) -0.078(12) 0.132(13) -0.049(12)
N1 0.0181(14) 0.0227(16) 0.0255(15) -0.0092(12) 0.0034(13) 0.0019(12)
O1 0.0280(14) 0.0264(14) 0.0243(13) 0.0021(10) 0.0086(11) 0.0085(11)
O2 0.0253(13) 0.0295(14) 0.0248(13) -0.0120(11) 0.0050(11) -0.0022(11)
O3 0.0297(14) 0.0205(13) 0.0297(14) -0.0098(11) 0.0004(12) -0.0045(11)
O4 0.0273(13) 0.0165(12) 0.0293(14) -0.0023(10) 0.0062(11) 0.0038(10)
O5 0.0188(12) 0.0197(12) 0.0299(14) -0.0117(10) 0.0038(11) -0.0001(10)
O6 0.184(8) 0.146(7) 0.141(7) -0.007(5) 0.118(7) -0.020(6)
Mn1 0.0172(4) 0.0112(4) 0.0156(4) 0.000 -0.0010(3) 0.000
Mn2 0.0158(4) 0.0102(4) 0.0164(4) -0.0019(2) 0.0009(3) -0.0001(2)

loop_
_atom_type_symbol
_atom_type_description
_atom_type_scat_dispersion_real
_atom_type_scat_dispersion_imag
_atom_type_scat_source
C C 0.0033 0.0016 'International Tables Vol C Tables 4.2.6.8 and 6.1.1.4'
H H 0.0000 0.0000 'International Tables Vol C Tables 4.2.6.8 and 6.1.1.4'
N N 0.0061 0.0033 'International Tables Vol C Tables 4.2.6.8 and 6.1.1.4'
O O 0.0106 0.0060 'International Tables Vol C Tables 4.2.6.8 and 6.1.1.4'
Mn Mn 0.3368 0.7283 'International Tables Vol C Tables 4.2.6.8 and 6.1.1.4'

loop_
_geom_angle_atom_site_label_1
_geom_angle_atom_site_label_2
_geom_angle_atom_site_label_3
_geom_angle
_geom_angle_site_symmetry_1
_geom_angle_site_symmetry_3
_geom_angle_publ_flag
O1 C1 O2 124.3(3) . . ?
O1 C1 C2 117.4(3) . . ?
O2 C1 C2 118.2(3) . . ?
C7 C2 C3 118.1(3) . . ?
C7 C2 C1 121.2(3) . . ?
C3 C2 C1 120.5(3) . . ?
C4 C3 C2 120.8(4) . . ?
C4 C3 H3 119.6 . . ?
C2 C3 H3 119.6 . . ?
C3 C4 C5 120.4(4) . . ?
C3 C4 H4 119.8 . . ?
C5 C4 H4 119.8 . . ?
C6 C5 C4 118.7(3) . . ?
C6 C5 C8 122.0(3) . . ?
C4 C5 C8 119.4(3) . . ?
C7 C6 C5 120.6(4) . . ?
C7 C6 H6 119.7 . . ?
C5 C6 H6 119.7 . . ?
C6 C7 C2 121.4(3) . . ?
C6 C7 H7 119.3 . . ?
C2 C7 H7 119.3 . . ?
O3 C8 O4 126.4(3) . . ?
O3 C8 C5 116.3(3) . . ?
O4 C8 C5 117.2(3) . . ?
N1 C9 C10 120.5(4) . . ?
N1 C9 H9 119.7 . . ?
C10 C9 H9 119.7 . . ?
C9 C10 C11 120.8(4) . . ?
C9 C10 H10 119.6 . . ?
C11 C10 H10 119.6 . . ?
C12 C11 C10 116.4(4) . . ?
C12 C11 C11 122.0(5) . 5_757 ?
C10 C11 C11 121.6(5) . 5_757 ?
C13 C12 C11 121.3(4) . . ?
C13 C12 H12 119.4 . . ?
C11 C12 H12 119.4 . . ?
N1 C13 C12 120.1(4) . . ?
N1 C13 H13 120.0 . . ?
C12 C13 H13 120.0 . . ?
C15 C14 H14A 109.5 . . ?
C15 C14 H14B 109.5 . . ?
H14A C14 H14B 109.5 . . ?
C15 C14 H14C 109.5 . . ?
H14A C14 H14C 109.5 . . ?
H14B C14 H14C 109.5 . . ?
O6 C15 C14 100.8(13) . . ?
O6 C15 H15A 111.6 . . ?
C14 C15 H15A 111.6 . . ?
O6 C15 H15B 111.6 . . ?
C14 C15 H15B 111.6 . . ?
H15A C15 H15B 109.4 . . ?
O5 N1 C9 119.8(3) . . ?
O5 N1 C13 119.3(3) . . ?
C9 N1 C13 120.9(3) . . ?
C1 O1 Mn1 122.6(2) . . ?
C1 O2 Mn2 128.6(3) . . ?
C8 O3 Mn1 144.8(3) . 5_656 ?
C8 O4 Mn2 126.1(2) . 4_646 ?
N1 O5 Mn1 123.89(19) . 7_657 ?
N1 O5 Mn2 121.54(19) . . ?
Mn1 O5 Mn2 114.36(10) 7_657 . ?
C15 O6 H6A 109.5 . . ?
O3 Mn1 O3 90.02(15) 5_656 6_556 ?
O3 Mn1 O1 89.16(11) 5_656 2_656 ?
O3 Mn1 O1 95.86(11) 6_556 2_656 ?
O3 Mn1 O1 95.86(11) 5_656 . ?
O3 Mn1 O1 89.16(11) 6_556 . ?
O1 Mn1 O1 172.91(14) 2_656 . ?
O3 Mn1 O5 178.33(11) 5_656 7_657 ?
O3 Mn1 O5 88.32(10) 6_556 7_657 ?
O1 Mn1 O5 90.91(10) 2_656 7_657 ?
O1 Mn1 O5 84.22(10) . 7_657 ?
O3 Mn1 O5 88.32(10) 5_656 8_455 ?
O3 Mn1 O5 178.33(10) 6_556 8_455 ?
O1 Mn1 O5 84.22(10) 2_656 8_455 ?
O1 Mn1 O5 90.91(10) . 8_455 ?
O5 Mn1 O5 93.34(13) 7_657 8_455 ?
O4 Mn2 O4 180.0 6_556 4_656 ?
O4 Mn2 O2 88.53(11) 6_556 . ?
O4 Mn2 O2 91.47(11) 4_656 . ?
O4 Mn2 O2 91.47(11) 6_556 7_657 ?
O4 Mn2 O2 88.53(11) 4_656 7_657 ?
O2 Mn2 O2 180.000(1) . 7_657 ?
O4 Mn2 O5 88.14(10) 6_556 . ?
O4 Mn2 O5 91.86(10) 4_656 . ?
O2 Mn2 O5 84.17(9) . . ?
O2 Mn2 O5 95.83(10) 7_657 . ?
O4 Mn2 O5 91.86(10) 6_556 7_657 ?
O4 Mn2 O5 88.14(10) 4_656 7_657 ?
O2 Mn2 O5 95.83(10) . 7_657 ?
O2 Mn2 O5 84.17(9) 7_657 7_657 ?
O5 Mn2 O5 180.0 . 7_657 ?

loop_
_geom_bond_atom_site_label_1
_geom_bond_atom_site_label_2
_geom_bond_distance
_geom_bond_site_symmetry_2
_geom_bond_publ_flag
C1 O1 1.262(4) . ?
C1 O2 1.263(4) . ?
C1 C2 1.494(5) . ?
C2 C7 1.385(5) . ?
C2 C3 1.392(5) . ?
C3 C4 1.387(6) . ?
C3 H3 0.9300 . ?
C4 C5 1.390(5) . ?
C4 H4 0.9300 . ?
C5 C6 1.387(5) . ?
C5 C8 1.511(5) . ?
C6 C7 1.376(6) . ?
C6 H6 0.9300 . ?
C7 H7 0.9300 . ?
C8 O3 1.248(4) . ?
C8 O4 1.271(4) . ?
C9 N1 1.336(5) . ?
C9 C10 1.377(6) . ?
C9 H9 0.9300 . ?
C10 C11 1.392(6) . ?
C10 H10 0.9300 . ?
C11 C12 1.386(6) . ?
C11 C11 1.474(7) 5_757 ?
C12 C13 1.380(6) . ?
C12 H12 0.9300 . ?
C13 N1 1.337(6) . ?
C13 H13 0.9300 . ?
C14 C15 1.478(18) . ?
C14 H14A 0.9600 . ?
C14 H14B 0.9600 . ?
C14 H14C 0.9600 . ?
C15 O6 1.434(16) . ?
C15 H15A 0.9700 . ?
C15 H15B 0.9700 . ?
N1 O5 1.331(4) . ?
O1 Mn1 2.141(3) . ?
O2 Mn2 2.168(3) . ?
O3 Mn1 2.099(2) 5_656 ?
O4 Mn2 2.154(2) 4_646 ?
O5 Mn1 2.220(2) 7_657 ?
O5 Mn2 2.259(2) . ?
O6 H6A 0.8200 . ?
Mn1 O3 2.099(2) 5_656 ?
Mn1 O3 2.099(2) 6_556 ?
Mn1 O1 2.141(3) 2_656 ?
Mn1 O5 2.220(2) 7_657 ?
Mn1 O5 2.220(2) 8_455 ?
Mn2 O4 2.154(2) 6_556 ?
Mn2 O4 2.154(2) 4_656 ?
Mn2 O2 2.168(3) 7_657 ?
Mn2 O5 2.259(2) 7_657 ?

loop_
_geom_torsion_atom_site_label_1
_geom_torsion_atom_site_label_2
_geom_torsion_atom_site_label_3
_geom_torsion_atom_site_label_4
_geom_torsion
_geom_torsion_site_symmetry_1
_geom_torsion_site_symmetry_2
_geom_torsion_site_symmetry_3
_geom_torsion_site_symmetry_4
_geom_torsion_publ_flag
O1 C1 C2 C7 -166.7(4) . . . . ?
O2 C1 C2 C7 13.3(6) . . . . ?
O1 C1 C2 C3 8.8(6) . . . . ?
O2 C1 C2 C3 -171.2(4) . . . . ?
C7 C2 C3 C4 1.1(7) . . . . ?
C1 C2 C3 C4 -174.5(4) . . . . ?
C2 C3 C4 C5 2.5(8) . . . . ?
C3 C4 C5 C6 -3.9(7) . . . . ?
C3 C4 C5 C8 174.9(4) . . . . ?
C4 C5 C6 C7 1.8(7) . . . . ?
C8 C5 C6 C7 -177.0(4) . . . . ?
C5 C6 C7 C2 1.9(8) . . . . ?
C3 C2 C7 C6 -3.3(7) . . . . ?
C1 C2 C7 C6 172.3(4) . . . . ?
C6 C5 C8 O3 -178.8(4) . . . . ?
C4 C5 C8 O3 2.4(6) . . . . ?
C6 C5 C8 O4 2.5(6) . . . . ?
C4 C5 C8 O4 -176.3(4) . . . . ?
N1 C9 C10 C11 -1.4(6) . . . . ?
C9 C10 C11 C12 0.0(6) . . . . ?
C9 C10 C11 C11 -178.8(4) . . . 5_757 ?
C10 C11 C12 C13 0.6(7) . . . . ?
C11 C11 C12 C13 179.4(5) 5_757 . . . ?
C11 C12 C13 N1 0.1(8) . . . . ?
C10 C9 N1 O5 -179.0(3) . . . . ?
C10 C9 N1 C13 2.1(6) . . . . ?
C12 C13 N1 O5 179.6(4) . . . . ?
C12 C13 N1 C9 -1.5(7) . . . . ?
O2 C1 O1 Mn1 -73.9(5) . . . . ?
C2 C1 O1 Mn1 106.1(3) . . . . ?
O1 C1 O2 Mn2 29.8(6) . . . . ?
C2 C1 O2 Mn2 -150.3(3) . . . . ?
O4 C8 O3 Mn1 28.0(8) . . . 5_656 ?
C5 C8 O3 Mn1 -150.5(4) . . . 5_656 ?
O3 C8 O4 Mn2 7.9(6) . . . 4_646 ?
C5 C8 O4 Mn2 -173.5(2) . . . 4_646 ?
C9 N1 O5 Mn1 118.5(3) . . . 7_657 ?
C13 N1 O5 Mn1 -62.6(4) . . . 7_657 ?
C9 N1 O5 Mn2 -67.0(4) . . . . ?
C13 N1 O5 Mn2 111.9(3) . . . . ?
C1 O1 Mn1 O3 -99.4(3) . . . 5_656 ?
C1 O1 Mn1 O3 -9.5(3) . . . 6_556 ?
C1 O1 Mn1 O1 125.7(3) . . . 2_656 ?
C1 O1 Mn1 O5 78.9(3) . . . 7_657 ?
C1 O1 Mn1 O5 172.2(3) . . . 8_455 ?
C1 O2 Mn2 O4 78.8(3) . . . 6_556 ?
C1 O2 Mn2 O4 -101.2(3) . . . 4_656 ?
C1 O2 Mn2 O2 -90(100) . . . 7_657 ?
C1 O2 Mn2 O5 167.1(3) . . . . ?
C1 O2 Mn2 O5 -12.9(3) . . . 7_657 ?
N1 O5 Mn2 O4 59.2(3) . . . 6_556 ?
Mn1 O5 Mn2 O4 -125.86(14) 7_657 . . 6_556 ?
N1 O5 Mn2 O4 -120.8(3) . . . 4_656 ?
Mn1 O5 Mn2 O4 54.14(14) 7_657 . . 4_656 ?
N1 O5 Mn2 O2 -29.5(3) . . . . ?
Mn1 O5 Mn2 O2 145.43(14) 7_657 . . . ?
N1 O5 Mn2 O2 150.5(3) . . . 7_657 ?
Mn1 O5 Mn2 O2 -34.57(14) 7_657 . . 7_657 ?
N1 O5 Mn2 O5 -147.7(3) . . . 7_657 ?
Mn1 O5 Mn2 O5 27.2(5) 7_657 . . 7_657 ?
